data_7023326
loop_
_publ_author_name
'Xu, Xinxin'
'Cui, Zhongping'
'Qi, Ji'
'Liu, Xiaoxia'

_publ_section_title
;
 Fabrication of Ag/CPs composite material, an effective strategy to
 improve the photocatalytic performance of coordination polymers under
 visible irradiation.
;
_journal_issue 37
_journal_name_full 'Dalton transactions (Cambridge, England : 2003)'
_journal_page_first 13546
_journal_page_last 13553
_journal_paper_doi 10.1039/c3dt51178b
_journal_volume 42
_journal_year 2013
_chemical_formula_sum 'C22 H14 Mn N2 O4'
_chemical_formula_weight 425.29
_chemical_name_systematic
;
?
;
_space_group_IT_number 15
_symmetry_cell_setting monoclinic
_symmetry_space_group_name_Hall '-C 2yc'
_symmetry_space_group_name_H-M 'C 1 2/c 1'
_atom_sites_solution_hydrogens geom
_atom_sites_solution_primary direct
_atom_sites_solution_secondary difmap
_audit_creation_method SHELXL-97
_cell_angle_alpha 90.00
_cell_angle_beta 100.4230(10)
_cell_angle_gamma 90.00
_cell_formula_units_Z 4
_cell_length_a 21.9137(15)
_cell_length_b 11.7028(8)
_cell_length_c 7.3134(5)
_cell_measurement_reflns_used 5149
_cell_measurement_temperature 293(2)
_cell_measurement_theta_max 24.99
_cell_measurement_theta_min 1.89
_cell_volume 1844.6(2)
_computing_cell_refinement 'SAINT (Bruker, 1999)'
_computing_data_collection 'SMART (Bruker, 1997)'
_computing_data_reduction SAINT
_computing_molecular_graphics 'SHELXTL-PLUS (Sheldrick, 1990)'
_computing_publication_material SHELXL-97
_computing_structure_refinement 'SHELXL-97 (Sheldrick, 1997)'
_computing_structure_solution 'SHELXS-97 (Sheldrick, 1990)'
_diffrn_ambient_temperature 293(2)
_diffrn_measured_fraction_theta_full 0.969
_diffrn_measured_fraction_theta_max 0.969
_diffrn_measurement_device_type 'Bruker APEX CCD area-detector'
_diffrn_measurement_method '\w scans'
_diffrn_radiation_monochromator graphite
_diffrn_radiation_source 'fine-focus sealed tube'
_diffrn_radiation_type MoK\a
_diffrn_radiation_wavelength 0.71073
_diffrn_reflns_av_R_equivalents 0.0174
_diffrn_reflns_av_sigmaI/netI 0.0175
_diffrn_reflns_limit_h_max 26
_diffrn_reflns_limit_h_min -26
_diffrn_reflns_limit_k_max 13
_diffrn_reflns_limit_k_min -13
_diffrn_reflns_limit_l_max 8
_diffrn_reflns_limit_l_min -4
_diffrn_reflns_number 5149
_diffrn_reflns_theta_full 24.99
_diffrn_reflns_theta_max 24.99
_diffrn_reflns_theta_min 1.89
_exptl_absorpt_coefficient_mu 0.748
_exptl_absorpt_correction_T_max 0.861
_exptl_absorpt_correction_T_min 0.829
_exptl_absorpt_correction_type multi-scan
_exptl_absorpt_process_details 'SADABS (Sheldrick, 1996)'
_exptl_crystal_colour yellow
_exptl_crystal_density_diffrn 1.531
_exptl_crystal_density_method 'not measured'
_exptl_crystal_description block
_exptl_crystal_F_000 868
_exptl_crystal_size_max 0.25
_exptl_crystal_size_mid 0.23
_exptl_crystal_size_min 0.2
_refine_diff_density_max 1.168
_refine_diff_density_min -0.450
_refine_diff_density_rms 0.075
_refine_ls_extinction_method none
_refine_ls_goodness_of_fit_ref 1.034
_refine_ls_hydrogen_treatment mixed
_refine_ls_matrix_type full
_refine_ls_number_parameters 111
_refine_ls_number_reflns 1576
_refine_ls_number_restraints 0
_refine_ls_restrained_S_all 1.034
_refine_ls_R_factor_all 0.0453
_refine_ls_R_factor_gt 0.0434
_refine_ls_shift/su_max 0.000
_refine_ls_shift/su_mean 0.000
_refine_ls_structure_factor_coef Fsqd
_refine_ls_weighting_details 'calc w=1/[\s^2^(Fo^2^)+(0.1300P)^2^+0.0000P] where P=(Fo^2^+2Fc^2^)/3'
_refine_ls_weighting_scheme calc
_refine_ls_wR_factor_gt 0.1429
_refine_ls_wR_factor_ref 0.1465
_reflns_number_gt 1491
_reflns_number_total 1576
_reflns_threshold_expression >2sigma(I)
_cod_data_source_file c3dt51178b.txt
_cod_data_source_block CP2
_cod_depositor_comments
;
The following automatic conversions were performed:

'_symmetry_cell_setting' value 'Monoclinic' changed to 'monoclinic'
according to /home/saulius/struct/CIF-dictionaries/cif_core.dic
dictionary named 'cif_core.dic' version 2.4.2 from 2011-04-26.

Automatic conversion script
Id: cif_fix_values 1891 2012-01-12 08:04:46Z andrius 
;
_cod_original_sg_symbol_H-M C2/c
_cod_database_code 7023326

loop_
_symmetry_equiv_pos_as_xyz
'x, y, z'
'-x, y, -z+1/2'
'x+1/2, y+1/2, z'
'-x+1/2, y+1/2, -z+1/2'
'-x, -y, -z'
'x, -y, z-1/2'
'-x+1/2, -y+1/2, -z'
'x+1/2, -y+1/2, z-1/2'

loop_
_atom_site_label
_atom_site_type_symbol
_atom_site_fract_x
_atom_site_fract_y
_atom_site_fract_z
_atom_site_U_iso_or_equiv
_atom_site_adp_type
_atom_site_occupancy
_atom_site_symmetry_multiplicity
_atom_site_calc_flag
_atom_site_refinement_flags
Mn1 Mn 0.0000 0.38259(4) 0.7500 0.0197(3) Uani 1 2 d S
O1 O 0.07688(8) 0.48041(16) 0.8718(3) 0.0322(5) Uani 1 1 d .
O3 O 0.04712(8) 0.63622(14) 1.0100(2) 0.0268(4) Uani 1 1 d .
N1 N 0.05535(9) 0.22218(18) 0.8669(3) 0.0217(5) Uani 1 1 d .
C7 C 0.11024(11) 0.2232(2) 0.9794(3) 0.0269(6) Uani 1 1 d .
H7A H 0.1277 0.2933 1.0195 0.032 Uiso 1 1 calc R
C8 C 0.14280(14) 0.1235(2) 1.0400(4) 0.0347(7) Uani 1 1 d .
H8A H 0.1812 0.1275 1.1182 0.042 Uiso 1 1 calc R
C9 C 0.11719(12) 0.0197(2) 0.9825(4) 0.0316(6) Uani 1 1 d .
H9A H 0.1387 -0.0474 1.0195 0.038 Uiso 1 1 calc R
C10 C 0.05874(12) 0.0150(2) 0.8680(3) 0.0259(6) Uani 1 1 d .
C11 C 0.02796(13) -0.0907(2) 0.8065(4) 0.0298(6) Uani 1 1 d .
H11A H 0.0469 -0.1598 0.8454 0.036 Uiso 1 1 calc R
C12 C 0.02997(12) 0.11964(17) 0.8109(3) 0.0205(6) Uani 1 1 d .
C2 C 0.14907(12) 0.6276(2) 0.9442(4) 0.0259(6) Uiso 1 1 d .
C1 C 0.08545(10) 0.5785(2) 0.9438(3) 0.0217(5) Uiso 1 1 d .
C5 C 0.17092(12) 0.7171(2) 1.0553(3) 0.0298(6) Uiso 1 1 d .
H5A H 0.1456 0.7469 1.1329 0.036 Uiso 1 1 calc R
C3 C 0.1887(2) 0.5917(4) 0.8352(6) 0.0233(9) Uiso 0.50 1 d P
H3A H 0.1778 0.5295 0.7570 0.028 Uiso 1 1 calc R
C4 C 0.2463(2) 0.6462(4) 0.8366(6) 0.0222(9) Uiso 0.50 1 d P
H4A H 0.2704 0.6175 0.7545 0.027 Uiso 1 1 calc R
C6 C 0.23035(13) 0.7681(2) 1.0602(4) 0.0347(6) Uiso 1 1 d .

loop_
_atom_site_aniso_label
_atom_site_aniso_U_11
_atom_site_aniso_U_22
_atom_site_aniso_U_33
_atom_site_aniso_U_23
_atom_site_aniso_U_13
_atom_site_aniso_U_12
Mn1 0.0148(4) 0.0141(4) 0.0305(4) 0.000 0.0052(2) 0.000
O1 0.0237(9) 0.0233(9) 0.0503(11) -0.0095(8) 0.0084(8) -0.0095(7)
O3 0.0214(9) 0.0253(8) 0.0351(10) 0.0001(7) 0.0093(7) -0.0014(6)
N1 0.0214(10) 0.0217(10) 0.0232(10) -0.0008(7) 0.0069(8) -0.0004(8)
C7 0.0267(13) 0.0275(13) 0.0273(13) -0.0023(10) 0.0071(10) -0.0009(10)
C8 0.0247(14) 0.0438(17) 0.0342(15) 0.0047(11) 0.0015(12) 0.0077(10)
C9 0.0359(14) 0.0297(13) 0.0316(14) 0.0076(10) 0.0126(11) 0.0134(11)
C10 0.0376(14) 0.0224(12) 0.0211(12) 0.0027(9) 0.0147(10) 0.0078(10)
C11 0.0493(16) 0.0160(11) 0.0299(13) 0.0042(10) 0.0223(11) 0.0054(11)
C12 0.0269(14) 0.0182(12) 0.0186(12) -0.0005(8) 0.0106(11) 0.0005(8)

loop_
_atom_type_symbol
_atom_type_description
_atom_type_scat_dispersion_real
_atom_type_scat_dispersion_imag
_atom_type_scat_source
C C 0.0033 0.0016 'International Tables Vol C Tables 4.2.6.8 and 6.1.1.4'
H H 0.0000 0.0000 'International Tables Vol C Tables 4.2.6.8 and 6.1.1.4'
Mn Mn 0.3368 0.7283 'International Tables Vol C Tables 4.2.6.8 and 6.1.1.4'
N N 0.0061 0.0033 'International Tables Vol C Tables 4.2.6.8 and 6.1.1.4'
O O 0.0106 0.0060 'International Tables Vol C Tables 4.2.6.8 and 6.1.1.4'

loop_
_geom_angle_atom_site_label_1
_geom_angle_atom_site_label_2
_geom_angle_atom_site_label_3
_geom_angle
_geom_angle_site_symmetry_1
_geom_angle_site_symmetry_3
O1 Mn1 O1 113.85(11) 2_556 .
O1 Mn1 O3 86.38(7) 2_556 5_567
O1 Mn1 O3 99.92(7) . 5_567
O1 Mn1 O3 99.92(7) 2_556 6_565
O1 Mn1 O3 86.38(7) . 6_565
O3 Mn1 O3 168.53(9) 5_567 6_565
O1 Mn1 N1 87.64(7) 2_556 2_556
O1 Mn1 N1 157.98(8) . 2_556
O3 Mn1 N1 85.61(7) 5_567 2_556
O3 Mn1 N1 85.08(6) 6_565 2_556
O1 Mn1 N1 157.98(8) 2_556 .
O1 Mn1 N1 87.64(7) . .
O3 Mn1 N1 85.08(6) 5_567 .
O3 Mn1 N1 85.61(7) 6_565 .
N1 Mn1 N1 71.51(10) 2_556 .
C1 O1 Mn1 136.11(16) . .
C1 O3 Mn1 134.72(16) . 5_567
C7 N1 C12 118.1(2) . .
C7 N1 Mn1 125.24(16) . .
C12 N1 Mn1 116.61(15) . .
N1 C7 C8 122.8(2) . .
N1 C7 H7A 118.6 . .
C8 C7 H7A 118.6 . .
C9 C8 C7 119.0(3) . .
C9 C8 H8A 120.5 . .
C7 C8 H8A 120.5 . .
C8 C9 C10 119.8(2) . .
C8 C9 H9A 120.1 . .
C10 C9 H9A 120.1 . .
C12 C10 C9 117.2(2) . .
C12 C10 C11 119.7(2) . .
C9 C10 C11 123.1(2) . .
C11 C11 C10 120.88(15) 2_556 .
C11 C11 H11A 119.6 2_556 .
C10 C11 H11A 119.6 . .
N1 C12 C10 123.0(2) . .
N1 C12 C12 117.61(13) . 2_556
C10 C12 C12 119.42(15) . 2_556
C3 C2 C5 113.5(3) . .
C3 C2 C1 125.1(3) . .
C5 C2 C1 121.4(2) . .
O3 C1 O1 126.6(2) . .
O3 C1 C2 118.8(2) . .
O1 C1 C2 114.5(2) . .
C2 C5 C6 124.0(3) . .
C2 C5 H5A 118.0 . .
C6 C5 H5A 118.0 . .
C2 C3 C4 121.7(4) . .
C2 C3 H3A 119.1 . .
C4 C3 H3A 119.1 . .
C6 C4 C3 127.4(4) 7_567 .
C6 C4 H4A 116.3 7_567 .
C3 C4 H4A 116.3 . .
C4 C6 C6 112.0(4) 7_567 7_567
C4 C6 C5 126.7(3) 7_567 .
C6 C6 C5 121.2(3) 7_567 .

loop_
_geom_bond_atom_site_label_1
_geom_bond_atom_site_label_2
_geom_bond_distance
_geom_bond_site_symmetry_2
Mn1 O1 2.0975(16) 2_556
Mn1 O1 2.0976(16) .
Mn1 O3 2.2027(17) 5_567
Mn1 O3 2.2027(17) 6_565
Mn1 N1 2.313(2) 2_556
Mn1 N1 2.313(2) .
O1 C1 1.262(3) .
O3 C1 1.243(3) .
O3 Mn1 2.2027(17) 5_567
N1 C7 1.329(3) .
N1 C12 1.355(3) .
C7 C8 1.397(4) .
C7 H7A 0.9300 .
C8 C9 1.373(4) .
C8 H8A 0.9300 .
C9 C10 1.399(4) .
C9 H9A 0.9300 .
C10 C12 1.406(3) .
C10 C11 1.442(4) .
C11 C11 1.349(6) 2_556
C11 H11A 0.9300 .
C12 C12 1.447(5) 2_556
C2 C3 1.347(6) .
C2 C5 1.358(4) .
C2 C1 1.508(3) .
C5 C6 1.427(4) .
C5 H5A 0.9300 .
C3 C4 1.413(6) .
C3 H3A 0.9300 .
C4 C6 1.303(5) 7_567
C4 H4A 0.9300 .
C6 C4 1.303(5) 7_567
C6 C6 1.404(6) 7_567
